data_7204306
loop_
_publ_author_name
'Wang, Xiqu'
'Huang, Jin'
'Liu, Lumei'
'Jacobson, Allan J.'

_publ_section_title
;
 The novel open-framework uranium silicates
 Na2(UO2)(Si4O10)&#x00B7;2.1H2O (USH-1) and RbNa(UO2)(Si2O6)&#x00B7;H2O
 (USH-3)
;
_journal_issue 3
_journal_name_full 'Journal of Materials Chemistry'
_journal_page_first 406
_journal_paper_doi 10.1039/b109878k
_journal_volume 12
_journal_year 2002
_chemical_formula_sum 'H2 Na O9 Rb Si2 U'
_chemical_formula_weight 548.69
_chemical_name_systematic
;
?
;
_space_group_IT_number 2
_symmetry_space_group_name_Hall '-P 1'
_symmetry_space_group_name_H-M 'P -1'
_atom_sites_solution_hydrogens ignored
_atom_sites_solution_primary direct
_atom_sites_solution_secondary difmap
_audit_creation_method SHELXL-97
_cell_angle_alpha 78.0240(10)
_cell_angle_beta 75.0130(10)
_cell_angle_gamma 83.7410(10)
_cell_formula_units_Z 2
_cell_length_a 7.3668(5)
_cell_length_b 7.8691(6)
_cell_length_c 8.1766(6)
_cell_measurement_temperature 293(2)
_cell_volume 447.14(6)
_computing_cell_refinement SAINT
_computing_data_collection SMART
_computing_data_reduction SAINT
_computing_structure_refinement 'SHELXL-97 (Sheldrick, 1997)'
_computing_structure_solution SHELXTL
_diffrn_ambient_temperature 293(2)
_diffrn_measured_fraction_theta_full 0.877
_diffrn_measured_fraction_theta_max 0.877
_diffrn_measurement_device_type 'Siemens SMART/CCD'
_diffrn_radiation_monochromator graphite
_diffrn_radiation_source 'fine-focus sealed tube'
_diffrn_radiation_type MoK\a
_diffrn_radiation_wavelength 0.71073
_diffrn_reflns_av_R_equivalents 0.0293
_diffrn_reflns_av_sigmaI/netI 0.0196
_diffrn_reflns_limit_h_max 9
_diffrn_reflns_limit_h_min -9
_diffrn_reflns_limit_k_max 6
_diffrn_reflns_limit_k_min -9
_diffrn_reflns_limit_l_max 10
_diffrn_reflns_limit_l_min -10
_diffrn_reflns_number 2697
_diffrn_reflns_theta_full 28.20
_diffrn_reflns_theta_max 28.20
_diffrn_reflns_theta_min 2.62
_exptl_absorpt_coefficient_mu 23.898
_exptl_absorpt_correction_T_max 1
_exptl_absorpt_correction_T_min 0.4963
_exptl_absorpt_correction_type SADABS
_exptl_crystal_colour 'pale yellow'
_exptl_crystal_density_diffrn 4.075
_exptl_crystal_density_method 'not measured'
_exptl_crystal_description polyhedron
_exptl_crystal_F_000 484
_exptl_crystal_size_max 0.18
_exptl_crystal_size_mid 0.09
_exptl_crystal_size_min 0.06
_refine_diff_density_max 4.138
_refine_diff_density_min -3.551
_refine_diff_density_rms 0.534
_refine_ls_extinction_coef 0.0157(17)
_refine_ls_extinction_expression Fc^*^=kFc[1+0.001xFc^2^\l^3^/sin(2\q)]^-1/4^
_refine_ls_extinction_method SHELXL
_refine_ls_goodness_of_fit_ref 1.143
_refine_ls_hydrogen_treatment ignored
_refine_ls_matrix_type full
_refine_ls_number_parameters 131
_refine_ls_number_reflns 1932
_refine_ls_number_restraints 0
_refine_ls_restrained_S_all 1.143
_refine_ls_R_factor_all 0.0485
_refine_ls_R_factor_gt 0.0469
_refine_ls_shift/su_max 0.000
_refine_ls_shift/su_mean 0.000
_refine_ls_structure_factor_coef Fsqd
_refine_ls_weighting_details 'calc w=1/[\s^2^(Fo^2^)+(0.1004P)^2^+3.6620P] where P=(Fo^2^+2Fc^2^)/3'
_refine_ls_weighting_scheme calc
_refine_ls_wR_factor_gt 0.1374
_refine_ls_wR_factor_ref 0.1391
_reflns_number_gt 1819
_reflns_number_total 1932
_reflns_threshold_expression >2sigma(I)
_cod_data_source_file b109878k.txt
_cod_data_source_block USH3
_cod_original_sg_symbol_H-M P-1
_cod_database_code 7204306

loop_
_symmetry_equiv_pos_as_xyz
'x, y, z'
'-x, -y, -z'

loop_
_atom_site_label
_atom_site_type_symbol
_atom_site_fract_x
_atom_site_fract_y
_atom_site_fract_z
_atom_site_U_iso_or_equiv
_atom_site_adp_type
_atom_site_occupancy
_atom_site_symmetry_multiplicity
_atom_site_calc_flag
_atom_site_refinement_flags
_atom_site_disorder_assembly
_atom_site_disorder_group
Rb Rb 0.10767(14) 0.44868(13) 0.21026(13) 0.0240(3) Uani 1 1 d . . .
Na Na 0.3922(6) 0.8043(6) 0.7594(5) 0.0228(9) Uani 1 1 d . . .
U1 U 0.5000 0.5000 0.5000 0.0083(2) Uani 1 2 d S . .
U2 U 0.0000 0.0000 1.0000 0.0098(2) Uani 1 2 d S . .
Si1 Si 0.2148(3) 0.1384(3) 0.5628(3) 0.0089(5) Uani 1 1 d . . .
Si2 Si -0.2104(3) 0.1402(3) 0.6491(3) 0.0087(5) Uani 1 1 d . . .
O1 O 0.3127(9) 0.5420(9) 0.6840(8) 0.0154(13) Uani 1 1 d . . .
O2 O 0.0729(10) -0.2273(9) 0.9778(9) 0.0182(13) Uani 1 1 d . . .
O3 O 0.3533(9) 0.6928(8) 0.3217(8) 0.0123(12) Uani 1 1 d . . .
O4 O 0.2236(9) 0.0816(9) 0.7610(8) 0.0133(12) Uani 1 1 d . . .
O5 O 0.3517(9) 0.2875(8) 0.4530(8) 0.0129(12) Uani 1 1 d . . .
O6 O -0.0002(10) 0.2059(9) 0.5464(10) 0.0160(13) Uani 1 1 d . . .
O7 O -0.2789(9) 0.0354(9) 0.5245(9) 0.0170(13) Uani 1 1 d . . .
O8 O 0.1921(9) -0.0107(9) 1.1739(8) 0.0141(13) Uani 1 1 d . . .
OW O 0.4421(12) 0.2568(11) 0.0309(10) 0.0270(17) Uani 1 1 d . . .

loop_
_atom_site_aniso_label
_atom_site_aniso_U_11
_atom_site_aniso_U_22
_atom_site_aniso_U_33
_atom_site_aniso_U_23
_atom_site_aniso_U_13
_atom_site_aniso_U_12
Rb 0.0242(5) 0.0250(5) 0.0217(5) 0.0041(4) -0.0103(4) -0.0023(4)
Na 0.023(2) 0.025(2) 0.020(2) -0.0100(16) -0.0041(16) 0.0072(16)
U1 0.0077(3) 0.0093(3) 0.0079(3) -0.0020(2) -0.0017(2) -0.00033(18)
U2 0.0117(3) 0.0119(3) 0.0047(3) -0.0007(2) -0.0017(2) 0.00129(19)
Si1 0.0090(10) 0.0108(11) 0.0071(10) -0.0024(8) -0.0010(8) -0.0022(8)
Si2 0.0099(10) 0.0079(10) 0.0074(10) -0.0002(8) -0.0023(8) 0.0011(8)
O1 0.014(3) 0.018(3) 0.013(3) -0.005(3) 0.000(2) 0.001(2)
O2 0.022(3) 0.013(3) 0.018(3) -0.002(3) -0.004(3) 0.005(2)
O3 0.012(3) 0.010(3) 0.013(3) 0.000(2) -0.002(2) 0.003(2)
O4 0.011(3) 0.023(4) 0.006(3) -0.004(2) -0.001(2) -0.001(2)
O5 0.016(3) 0.016(3) 0.007(3) 0.000(2) -0.003(2) -0.004(2)
O6 0.014(3) 0.016(3) 0.018(3) -0.002(3) -0.005(3) -0.002(3)
O7 0.018(3) 0.019(3) 0.019(3) -0.008(3) -0.009(3) -0.001(3)
O8 0.014(3) 0.019(3) 0.007(3) 0.005(2) -0.006(2) 0.001(2)
OW 0.030(4) 0.033(5) 0.015(4) -0.001(3) -0.001(3) -0.008(3)

loop_
_atom_type_symbol
_atom_type_description
_atom_type_scat_dispersion_real
_atom_type_scat_dispersion_imag
_atom_type_scat_source
O O 0.0106 0.0060 'International Tables Vol C Tables 4.2.6.8 and 6.1.1.4'
Si Si 0.0817 0.0704 'International Tables Vol C Tables 4.2.6.8 and 6.1.1.4'
U U -9.6767 9.6646 'International Tables Vol C Tables 4.2.6.8 and 6.1.1.4'
Rb Rb -0.9393 2.9676 'International Tables Vol C Tables 4.2.6.8 and 6.1.1.4'
Na Na 0.0362 0.0249 'International Tables Vol C Tables 4.2.6.8 and 6.1.1.4'
H H 0.0000 0.0000 'International Tables Vol C Tables 4.2.6.8 and 6.1.1.4'

loop_
_geom_angle_atom_site_label_1
_geom_angle_atom_site_label_2
_geom_angle_atom_site_label_3
_geom_angle
_geom_angle_site_symmetry_1
_geom_angle_site_symmetry_3
_geom_angle_publ_flag
O2 Rb OW 105.4(2) 1_564 . ?
O2 Rb O6 153.20(19) 1_564 . ?
OW Rb O6 101.23(19) . . ?
O2 Rb O1 87.56(19) 1_564 2_566 ?
OW Rb O1 142.9(2) . 2_566 ?
O6 Rb O1 72.62(18) . 2_566 ?
O2 Rb O5 137.53(19) 1_564 . ?
OW Rb O5 69.4(2) . . ?
O6 Rb O5 51.82(17) . . ?
O1 Rb O5 122.83(17) 2_566 . ?
O2 Rb O2 95.53(18) 1_564 2_556 ?
OW Rb O2 78.2(2) . 2_556 ?
O6 Rb O2 92.62(18) . 2_556 ?
O1 Rb O2 65.85(18) 2_566 2_556 ?
O5 Rb O2 122.66(17) . 2_556 ?
O2 Rb O3 77.85(18) 1_564 . ?
OW Rb O3 93.3(2) . . ?
O6 Rb O3 97.97(17) . . ?
O1 Rb O3 123.67(17) 2_566 . ?
O5 Rb O3 60.97(16) . . ?
O2 Rb O3 167.56(18) 2_556 . ?
O2 Rb Si1 161.07(15) 1_564 . ?
OW Rb Si1 79.10(17) . . ?
O6 Rb Si1 27.24(13) . . ?
O1 Rb Si1 99.85(14) 2_566 . ?
O5 Rb Si1 26.42(12) . . ?
O2 Rb Si1 103.39(13) 2_556 . ?
O3 Rb Si1 83.58(12) . . ?
O2 Rb O6 71.44(18) 1_564 2_566 ?
OW Rb O6 138.8(2) . 2_566 ?
O6 Rb O6 86.66(18) . 2_566 ?
O1 Rb O6 78.22(17) 2_566 2_566 ?
O5 Rb O6 85.57(16) . 2_566 ?
O2 Rb O6 142.41(16) 2_556 2_566 ?
O3 Rb O6 45.50(16) . 2_566 ?
Si1 Rb O6 92.89(12) . 2_566 ?
O2 Rb Si2 63.97(15) 1_564 2_566 ?
OW Rb Si2 115.23(17) . 2_566 ?
O6 Rb Si2 101.90(14) . 2_566 ?
O1 Rb Si2 101.77(14) 2_566 2_566 ?
O5 Rb Si2 79.98(13) . 2_566 ?
O2 Rb Si2 157.30(12) 2_556 2_566 ?
O3 Rb Si2 24.05(11) . 2_566 ?
Si1 Rb Si2 97.34(5) . 2_566 ?
O6 Rb Si2 25.11(12) 2_566 2_566 ?
O2 Rb Na 123.02(15) 1_564 2_666 ?
OW Rb Na 34.16(17) . 2_666 ?
O6 Rb Na 78.97(14) . 2_666 ?
O1 Rb Na 149.30(15) 2_566 2_666 ?
O5 Rb Na 35.78(13) . 2_666 ?
O2 Rb Na 104.79(14) 2_556 2_666 ?
O3 Rb Na 71.12(12) . 2_666 ?
Si1 Rb Na 52.24(7) . 2_666 ?
O6 Rb Na 111.89(12) 2_566 2_666 ?
Si2 Rb Na 95.14(7) 2_566 2_666 ?
O2 Rb Rb 50.49(14) 1_564 2_565 ?
OW Rb Rb 91.74(16) . 2_565 ?
O6 Rb Rb 132.06(13) . 2_565 ?
O1 Rb Rb 69.67(13) 2_566 2_565 ?
O5 Rb Rb 160.51(13) . 2_565 ?
O2 Rb Rb 45.04(12) 2_556 2_565 ?
O3 Rb Rb 127.40(12) . 2_565 ?
Si1 Rb Rb 148.43(6) . 2_565 ?
O6 Rb Rb 112.83(12) 2_566 2_565 ?
Si2 Rb Rb 113.77(5) 2_566 2_565 ?
Na Rb Rb 125.82(7) 2_666 2_565 ?
OW Na O5 93.3(3) 2_666 2_666 ?
OW Na O4 110.9(3) 2_666 1_565 ?
O5 Na O4 129.7(3) 2_666 1_565 ?
OW Na O1 112.5(3) 2_666 . ?
O5 Na O1 71.1(2) 2_666 . ?
O4 Na O1 129.7(3) 1_565 . ?
OW Na O2 93.4(3) 2_666 1_565 ?
O5 Na O2 154.4(3) 2_666 1_565 ?
O4 Na O2 69.9(2) 1_565 1_565 ?
O1 Na O2 83.5(3) . 1_565 ?
OW Na O7 160.3(3) 2_666 2_566 ?
O5 Na O7 80.9(2) 2_666 2_566 ?
O4 Na O7 61.3(2) 1_565 2_566 ?
O1 Na O7 83.5(2) . 2_566 ?
O2 Na O7 99.9(2) 1_565 2_566 ?
OW Na Si1 136.2(3) 2_666 1_565 ?
O5 Na Si1 104.3(2) 2_666 1_565 ?
O4 Na Si1 30.22(16) 1_565 1_565 ?
O1 Na Si1 111.0(2) . 1_565 ?
O2 Na Si1 87.56(19) 1_565 1_565 ?
O7 Na Si1 31.63(15) 2_566 1_565 ?
OW Na Si1 93.1(2) 2_666 2_666 ?
O5 Na Si1 25.45(17) 2_666 2_666 ?
O4 Na Si1 107.0(2) 1_565 2_666 ?
O1 Na Si1 94.70(19) . 2_666 ?
O2 Na Si1 173.5(2) 1_565 2_666 ?
O7 Na Si1 73.70(18) 2_566 2_666 ?
Si1 Na Si1 87.29(12) 1_565 2_666 ?
OW Na U1 111.1(3) 2_666 . ?
O5 Na U1 40.71(16) 2_666 . ?
O4 Na U1 137.3(2) 1_565 . ?
O1 Na U1 30.81(16) . . ?
O2 Na U1 114.2(2) 1_565 . ?
O7 Na U1 76.51(17) 2_566 . ?
Si1 Na U1 108.13(12) 1_565 . ?
Si1 Na U1 63.90(8) 2_666 . ?
OW Na U2 96.1(2) 2_666 1_565 ?
O5 Na U2 168.4(2) 2_666 1_565 ?
O4 Na U2 39.96(16) 1_565 1_565 ?
O1 Na U2 111.0(2) . 1_565 ?
O2 Na U2 31.43(16) 1_565 1_565 ?
O7 Na U2 87.95(18) 2_566 1_565 ?
Si1 Na U2 64.17(8) 1_565 1_565 ?
Si1 Na U2 146.61(14) 2_666 1_565 ?
U1 Na U2 139.15(13) . 1_565 ?
OW Na Rb 46.3(2) 2_666 2_666 ?
O5 Na Rb 47.97(16) 2_666 2_666 ?
O4 Na Rb 143.3(2) 1_565 2_666 ?
O1 Na Rb 86.39(18) . 2_666 ?
O2 Na Rb 129.1(2) 1_565 2_666 ?
O7 Na Rb 128.26(19) 2_566 2_666 ?
Si1 Na Rb 141.86(14) 1_565 2_666 ?
Si1 Na Rb 56.75(7) 2_666 2_666 ?
U1 Na Rb 69.55(7) . 2_666 ?
U2 Na Rb 142.26(12) 1_565 2_666 ?
OW Na Rb 123.6(3) 2_666 2_566 ?
O5 Na Rb 110.7(2) 2_666 2_566 ?
O4 Na Rb 91.99(19) 1_565 2_566 ?
O1 Na Rb 42.31(16) . 2_566 ?
O2 Na Rb 46.30(17) 1_565 2_566 ?
O7 Na Rb 75.79(17) 2_566 2_566 ?
Si1 Na Rb 87.22(10) 1_565 2_566 ?
Si1 Na Rb 129.45(12) 2_666 2_566 ?
U1 Na Rb 70.42(8) . 2_566 ?
U2 Na Rb 69.20(7) 1_565 2_566 ?
Rb Na Rb 124.18(11) 2_666 2_566 ?
O1 U1 O1 180.000(1) . 2_666 ?
O1 U1 O5 93.5(3) . . ?
O1 U1 O5 86.5(3) 2_666 . ?
O1 U1 O5 86.5(3) . 2_666 ?
O1 U1 O5 93.5(3) 2_666 2_666 ?
O5 U1 O5 180.000(1) . 2_666 ?
O1 U1 O3 89.9(3) . . ?
O1 U1 O3 90.1(3) 2_666 . ?
O5 U1 O3 88.6(2) . . ?
O5 U1 O3 91.4(2) 2_666 . ?
O1 U1 O3 90.1(3) . 2_666 ?
O1 U1 O3 89.9(3) 2_666 2_666 ?
O5 U1 O3 91.4(2) . 2_666 ?
O5 U1 O3 88.6(2) 2_666 2_666 ?
O3 U1 O3 180.0(3) . 2_666 ?
O1 U1 Na 43.4(2) . . ?
O1 U1 Na 136.6(2) 2_666 . ?
O5 U1 Na 136.31(18) . . ?
O5 U1 Na 43.69(18) 2_666 . ?
O3 U1 Na 85.29(17) . . ?
O3 U1 Na 94.71(17) 2_666 . ?
O1 U1 Na 136.6(2) . 2_666 ?
O1 U1 Na 43.4(2) 2_666 2_666 ?
O5 U1 Na 43.69(18) . 2_666 ?
O5 U1 Na 136.31(18) 2_666 2_666 ?
O3 U1 Na 94.71(17) . 2_666 ?
O3 U1 Na 85.29(17) 2_666 2_666 ?
Na U1 Na 180.0 . 2_666 ?
O1 U1 Rb 92.4(2) . . ?
O1 U1 Rb 87.6(2) 2_666 . ?
O5 U1 Rb 41.98(16) . . ?
O5 U1 Rb 138.02(16) 2_666 . ?
O3 U1 Rb 46.61(16) . . ?
O3 U1 Rb 133.39(16) 2_666 . ?
Na U1 Rb 118.00(7) . . ?
Na U1 Rb 62.00(7) 2_666 . ?
O1 U1 Rb 87.6(2) . 2_666 ?
O1 U1 Rb 92.4(2) 2_666 2_666 ?
O5 U1 Rb 138.02(16) . 2_666 ?
O5 U1 Rb 41.98(16) 2_666 2_666 ?
O3 U1 Rb 133.39(16) . 2_666 ?
O3 U1 Rb 46.61(16) 2_666 2_666 ?
Na U1 Rb 62.00(7) . 2_666 ?
Na U1 Rb 118.00(7) 2_666 2_666 ?
Rb U1 Rb 180.0 . 2_666 ?
O1 U1 Rb 26.3(2) . 2_566 ?
O1 U1 Rb 153.7(2) 2_666 2_566 ?
O5 U1 Rb 72.75(16) . 2_566 ?
O5 U1 Rb 107.25(16) 2_666 2_566 ?
O3 U1 Rb 73.76(15) . 2_566 ?
O3 U1 Rb 106.24(15) 2_666 2_566 ?
Na U1 Rb 64.00(7) . 2_566 ?
Na U1 Rb 116.00(7) 2_666 2_566 ?
Rb U1 Rb 66.14(2) . 2_566 ?
Rb U1 Rb 113.86(2) 2_666 2_566 ?
O1 U1 Rb 153.7(2) . 1_655 ?
O1 U1 Rb 26.3(2) 2_666 1_655 ?
O5 U1 Rb 107.25(16) . 1_655 ?
O5 U1 Rb 72.75(16) 2_666 1_655 ?
O3 U1 Rb 106.24(15) . 1_655 ?
O3 U1 Rb 73.76(15) 2_666 1_655 ?
Na U1 Rb 116.00(7) . 1_655 ?
Na U1 Rb 64.00(7) 2_666 1_655 ?
Rb U1 Rb 113.86(2) . 1_655 ?
Rb U1 Rb 66.14(2) 2_666 1_655 ?
Rb U1 Rb 180.0 2_566 1_655 ?
O2 U2 O2 180.000(1) 2_557 . ?
O2 U2 O4 87.8(3) 2_557 2_557 ?
O2 U2 O4 92.2(3) . 2_557 ?
O2 U2 O4 92.2(3) 2_557 . ?
O2 U2 O4 87.8(3) . . ?
O4 U2 O4 180.0 2_557 . ?
O2 U2 O8 90.3(3) 2_557 2_557 ?
O2 U2 O8 89.7(3) . 2_557 ?
O4 U2 O8 93.5(2) 2_557 2_557 ?
O4 U2 O8 86.5(2) . 2_557 ?
O2 U2 O8 89.7(3) 2_557 . ?
O2 U2 O8 90.3(3) . . ?
O4 U2 O8 86.5(2) 2_557 . ?
O4 U2 O8 93.5(2) . . ?
O8 U2 O8 180.000(1) 2_557 . ?
O2 U2 Na 46.4(2) 2_557 2_567 ?
O2 U2 Na 133.6(2) . 2_567 ?
O4 U2 Na 43.42(19) 2_557 2_567 ?
O4 U2 Na 136.58(19) . 2_567 ?
O8 U2 Na 81.97(18) 2_557 2_567 ?
O8 U2 Na 98.03(18) . 2_567 ?
O2 U2 Na 133.6(2) 2_557 1_545 ?
O2 U2 Na 46.4(2) . 1_545 ?
O4 U2 Na 136.58(19) 2_557 1_545 ?
O4 U2 Na 43.42(19) . 1_545 ?
O8 U2 Na 98.03(18) 2_557 1_545 ?
O8 U2 Na 81.97(18) . 1_545 ?
Na U2 Na 180.0 2_567 1_545 ?
O2 U2 Rb 27.2(2) 2_557 2_566 ?
O2 U2 Rb 152.8(2) . 2_566 ?
O4 U2 Rb 109.32(17) 2_557 2_566 ?
O4 U2 Rb 70.68(17) . 2_566 ?
O8 U2 Rb 73.01(17) 2_557 2_566 ?
O8 U2 Rb 106.99(17) . 2_566 ?
Na U2 Rb 65.90(7) 2_567 2_566 ?
Na U2 Rb 114.10(7) 1_545 2_566 ?
O2 U2 Rb 152.8(2) 2_557 1_546 ?
O2 U2 Rb 27.2(2) . 1_546 ?
O4 U2 Rb 70.68(17) 2_557 1_546 ?
O4 U2 Rb 109.32(17) . 1_546 ?
O8 U2 Rb 106.99(17) 2_557 1_546 ?
O8 U2 Rb 73.01(17) . 1_546 ?
Na U2 Rb 114.10(7) 2_567 1_546 ?
Na U2 Rb 65.90(7) 1_545 1_546 ?
Rb U2 Rb 180.0 2_566 1_546 ?
O2 U2 Rb 144.9(2) 2_557 2_556 ?
O2 U2 Rb 35.1(2) . 2_556 ?
O4 U2 Rb 89.82(17) 2_557 2_556 ?
O4 U2 Rb 90.18(17) . 2_556 ?
O8 U2 Rb 54.85(17) 2_557 2_556 ?
O8 U2 Rb 125.15(17) . 2_556 ?
Na U2 Rb 115.61(7) 2_567 2_556 ?
Na U2 Rb 64.39(7) 1_545 2_556 ?
Rb U2 Rb 125.57(2) 2_566 2_556 ?
Rb U2 Rb 54.43(2) 1_546 2_556 ?
O2 U2 Rb 35.1(2) 2_557 1_556 ?
O2 U2 Rb 144.9(2) . 1_556 ?
O4 U2 Rb 90.18(17) 2_557 1_556 ?
O4 U2 Rb 89.82(17) . 1_556 ?
O8 U2 Rb 125.15(17) 2_557 1_556 ?
O8 U2 Rb 54.85(17) . 1_556 ?
Na U2 Rb 64.39(7) 2_567 1_556 ?
Na U2 Rb 115.61(7) 1_545 1_556 ?
Rb U2 Rb 54.43(2) 2_566 1_556 ?
Rb U2 Rb 125.57(2) 1_546 1_556 ?
Rb U2 Rb 180.0 2_556 1_556 ?
O5 Si1 O4 114.6(3) . . ?
O5 Si1 O7 107.6(4) . 2_556 ?
O4 Si1 O7 106.6(4) . 2_556 ?
O5 Si1 O6 107.7(4) . . ?
O4 Si1 O6 111.1(4) . . ?
O7 Si1 O6 109.0(4) 2_556 . ?
O5 Si1 Na 117.8(3) . 1_545 ?
O4 Si1 Na 48.6(3) . 1_545 ?
O7 Si1 Na 59.3(3) 2_556 1_545 ?
O6 Si1 Na 134.5(3) . 1_545 ?
O5 Si1 Na 39.7(2) . 2_666 ?
O4 Si1 Na 121.8(3) . 2_666 ?
O7 Si1 Na 68.3(3) 2_556 2_666 ?
O6 Si1 Na 125.6(3) . 2_666 ?
Na Si1 Na 92.71(12) 1_545 2_666 ?
O5 Si1 Rb 57.1(2) . . ?
O4 Si1 Rb 151.8(3) . . ?
O7 Si1 Rb 101.5(3) 2_556 . ?
O6 Si1 Rb 55.9(3) . . ?
Na Si1 Rb 159.07(11) 1_545 . ?
Na Si1 Rb 71.02(8) 2_666 . ?
O3 Si2 O8 113.6(4) 2_566 2_557 ?
O3 Si2 O7 108.8(3) 2_566 . ?
O8 Si2 O7 110.2(4) 2_557 . ?
O3 Si2 O6 109.2(4) 2_566 . ?
O8 Si2 O6 107.9(3) 2_557 . ?
O7 Si2 O6 107.0(4) . . ?
O3 Si2 Rb 53.7(2) 2_566 2_566 ?
O8 Si2 Rb 94.7(3) 2_557 2_566 ?
O7 Si2 Rb 154.5(3) . 2_566 ?
O6 Si2 Rb 68.5(3) . 2_566 ?
U1 O1 Na 105.8(3) . . ?
U1 O1 Rb 138.1(3) . 2_566 ?
Na O1 Rb 104.3(2) . 2_566 ?
U2 O2 Na 102.1(3) . 1_545 ?
U2 O2 Rb 135.7(3) . 1_546 ?
Na O2 Rb 105.7(2) 1_545 1_546 ?
U2 O2 Rb 125.1(3) . 2_556 ?
Na O2 Rb 97.5(2) 1_545 2_556 ?
Rb O2 Rb 84.47(18) 1_546 2_556 ?
Si2 O3 U1 132.4(4) 2_566 . ?
Si2 O3 Rb 102.2(3) 2_566 . ?
U1 O3 Rb 102.2(2) . . ?
Si1 O4 U2 131.3(4) . . ?
Si1 O4 Na 101.2(3) . 1_545 ?
U2 O4 Na 96.6(3) . 1_545 ?
Si1 O5 U1 138.3(4) . . ?
Si1 O5 Na 114.9(4) . 2_666 ?
U1 O5 Na 95.6(3) . 2_666 ?
Si1 O5 Rb 96.5(3) . . ?
U1 O5 Rb 108.2(2) . . ?
Na O5 Rb 96.3(2) 2_666 . ?
Si2 O6 Si1 134.2(5) . . ?
Si2 O6 Rb 127.8(3) . . ?
Si1 O6 Rb 96.8(3) . . ?
Si2 O6 Rb 86.4(3) . 2_566 ?
Si1 O6 Rb 102.4(3) . 2_566 ?
Rb O6 Rb 93.34(18) . 2_566 ?
Si2 O7 Si1 139.1(4) . 2_556 ?
Si2 O7 Na 123.1(4) . 2_566 ?
Si1 O7 Na 89.1(3) 2_556 2_566 ?
Si2 O8 U2 132.3(4) 2_557 . ?
Na OW Rb 99.6(3) 2_666 . ?

loop_
_geom_bond_atom_site_label_1
_geom_bond_atom_site_label_2
_geom_bond_distance
_geom_bond_site_symmetry_2
_geom_bond_publ_flag
Rb O2 2.877(7) 1_564 ?
Rb OW 2.956(9) . ?
Rb O6 2.976(7) . ?
Rb O1 2.989(6) 2_566 ?
Rb O5 3.014(6) . ?
Rb O2 3.137(7) 2_556 ?
Rb O3 3.183(6) . ?
Rb Si1 3.567(3) . ?
Rb O6 3.597(7) 2_566 ?
Rb Si2 3.859(3) 2_566 ?
Rb Na 4.034(4) 2_666 ?
Rb Rb 4.0473(19) 2_565 ?
Na OW 2.297(9) 2_666 ?
Na O5 2.372(7) 2_666 ?
Na O4 2.391(8) 1_565 ?
Na O1 2.442(8) . ?
Na O2 2.560(8) 1_565 ?
Na O7 2.689(8) 2_566 ?
Na Si1 3.129(5) 1_565 ?
Na Si1 3.372(5) 2_666 ?
Na U1 3.418(4) . ?
Na U2 3.455(4) 1_565 ?
Na Rb 4.034(4) 2_666 ?
Na Rb 4.302(4) 2_566 ?
U1 O1 1.819(6) . ?
U1 O1 1.819(6) 2_666 ?
U1 O5 2.240(6) . ?
U1 O5 2.240(6) 2_666 ?
U1 O3 2.266(6) . ?
U1 O3 2.266(6) 2_666 ?
U1 Na 3.418(4) 2_666 ?
U1 Rb 4.2804(10) 2_666 ?
U1 Rb 4.5092(10) 2_566 ?
U1 Rb 4.5092(10) 1_655 ?
U2 O2 1.843(7) 2_557 ?
U2 O2 1.843(7) . ?
U2 O4 2.234(6) 2_557 ?
U2 O4 2.234(6) . ?
U2 O8 2.236(6) 2_557 ?
U2 O8 2.236(6) . ?
U2 Na 3.455(4) 2_567 ?
U2 Na 3.455(4) 1_545 ?
U2 Rb 4.3893(10) 2_566 ?
U2 Rb 4.3893(10) 1_546 ?
U2 Rb 4.4593(11) 2_556 ?
U2 Rb 4.4593(11) 1_556 ?
Si1 O5 1.597(7) . ?
Si1 O4 1.606(6) . ?
Si1 O7 1.641(7) 2_556 ?
Si1 O6 1.644(7) . ?
Si1 Na 3.129(5) 1_545 ?
Si1 Na 3.372(5) 2_666 ?
Si2 O3 1.609(6) 2_566 ?
Si2 O8 1.615(6) 2_557 ?
Si2 O7 1.636(7) . ?
Si2 O6 1.641(7) . ?
Si2 Rb 3.859(3) 2_566 ?
O1 Rb 2.989(6) 2_566 ?
O2 Na 2.560(8) 1_545 ?
O2 Rb 2.877(7) 1_546 ?
O2 Rb 3.137(7) 2_556 ?
O3 Si2 1.609(6) 2_566 ?
O4 Na 2.391(8) 1_545 ?
O5 Na 2.372(7) 2_666 ?
O6 Rb 3.597(7) 2_566 ?
O7 Si1 1.641(7) 2_556 ?
O7 Na 2.689(8) 2_566 ?
O8 Si2 1.615(6) 2_557 ?
OW Na 2.297(9) 2_666 ?
